data_7019737
loop_
_publ_author_name
'Nicholson, Brian K.'
'Clark, Christopher J.'
'Telfer, Shane G.'
'Groutso, Tania'

_publ_section_title
;
 Isopolyoxometalates derived from arylstibonic acids with
 &quot;reverse-Keggin ion&quot; structures based on [M(RSb)(12)O(28)]
 cores, M = Co(ii) or Zn(ii).
;
_journal_issue 33
_journal_name_full 'Dalton transactions (Cambridge, England : 2003)'
_journal_page_first 9964
_journal_page_last 9970
_journal_paper_doi 10.1039/c2dt30341h
_journal_volume 41
_journal_year 2012
_chemical_formula_moiety 'C84 H88 Ba Co O28 Sb12, 5(H2 O)'
_chemical_formula_sum 'C84 H98 Ba Co O33 Sb12'
_chemical_formula_weight 3292.89
_chemical_name_systematic
;
?
;
_space_group_IT_number 14
_symmetry_cell_setting monoclinic
_symmetry_space_group_name_Hall '-P 2yn'
_symmetry_space_group_name_H-M 'P 1 21/n 1'
_atom_sites_solution_hydrogens geom
_atom_sites_solution_primary direct
_atom_sites_solution_secondary difmap
_audit_creation_method SHELXL-97
_cell_angle_alpha 90.00(3)
_cell_angle_beta 91.69(3)
_cell_angle_gamma 90.00(3)
_cell_formula_units_Z 4
_cell_length_a 16.782(3)
_cell_length_b 26.290(5)
_cell_length_c 29.175(6)
_cell_measurement_reflns_used 18442
_cell_measurement_temperature 153(2)
_cell_measurement_theta_max 71.23
_cell_measurement_theta_min 6.75
_cell_volume 12866(4)
_computing_cell_refinement 'FSProcess in Process-Auto (Rigaku, 1998)'
_computing_data_collection 'CrystalClear (Rigaku, 2005)'
_computing_data_reduction 'FSProcess in Process-Auto (Rigaku, 1998)'
_computing_structure_refinement 'SHELXL-97 (Sheldrick, 1997)'
_computing_structure_solution 'SHELXS-97 (Sheldrick, 1997)'
_diffrn_ambient_temperature 153(2)
_diffrn_detector_area_resol_mean 10
_diffrn_measured_fraction_theta_full 0.942
_diffrn_measured_fraction_theta_max 0.942
_diffrn_measurement_device_type 'Rigaku Spider'
_diffrn_measurement_method \w-scans
_diffrn_radiation_monochromator 'Rigaku VariMax-HF Confocal Optical System'
_diffrn_radiation_source 'Rigaku MM007 rotating anode'
_diffrn_radiation_type CuK\a
_diffrn_radiation_wavelength 1.54180
_diffrn_reflns_av_R_equivalents 0.1827
_diffrn_reflns_av_sigmaI/netI 0.2162
_diffrn_reflns_limit_h_max 18
_diffrn_reflns_limit_h_min -20
_diffrn_reflns_limit_k_max 29
_diffrn_reflns_limit_k_min -32
_diffrn_reflns_limit_l_max 31
_diffrn_reflns_limit_l_min -35
_diffrn_reflns_number 123841
_diffrn_reflns_theta_full 72.12
_diffrn_reflns_theta_max 72.12
_diffrn_reflns_theta_min 6.74
_exptl_absorpt_coefficient_mu 23.443
_exptl_absorpt_correction_T_max 1.00
_exptl_absorpt_correction_T_min 0.30
_exptl_absorpt_correction_type multi-scan
_exptl_absorpt_process_details '(ABSCOR; Higashi, 1995)'
_exptl_crystal_colour blue
_exptl_crystal_density_diffrn 1.700
_exptl_crystal_density_method 'not measured'
_exptl_crystal_description plate
_exptl_crystal_F_000 6244
_exptl_crystal_size_max 0.12
_exptl_crystal_size_mid 0.08
_exptl_crystal_size_min 0.01
_platon_squeeze_details
;
;
_refine_diff_density_max 0.992
_refine_diff_density_min -0.838
_refine_diff_density_rms 0.161
_refine_ls_extinction_method none
_refine_ls_goodness_of_fit_ref 1.023
_refine_ls_hydrogen_treatment constr
_refine_ls_matrix_type full
_refine_ls_number_parameters 369
_refine_ls_number_reflns 23872
_refine_ls_number_restraints 24
_refine_ls_restrained_S_all 1.023
_refine_ls_R_factor_all 0.2601
_refine_ls_R_factor_gt 0.1278
_refine_ls_shift/su_max 0.002
_refine_ls_shift/su_mean 0.000
_refine_ls_structure_factor_coef Fsqd
_refine_ls_weighting_details 'calc w=1/[\s^2^(Fo^2^)+(0.1303P)^2^+0.0000P] where P=(Fo^2^+2Fc^2^)/3'
_refine_ls_weighting_scheme calc
_refine_ls_wR_factor_gt 0.3147
_refine_ls_wR_factor_ref 0.3666
_reflns_number_gt 6843
_reflns_number_total 23872
_reflns_threshold_expression >2sigma(I)
_cod_data_source_file c2dt30341h.txt
_cod_data_source_block btmam_sq
_cod_original_sg_symbol_H-M 'P 2(1)/n'
_cod_database_code 7019737

loop_
_symmetry_equiv_pos_as_xyz
'x, y, z'
'-x+1/2, y+1/2, -z+1/2'
'-x, -y, -z'
'x-1/2, -y-1/2, z-1/2'

loop_
_atom_site_label
_atom_site_type_symbol
_atom_site_fract_x
_atom_site_fract_y
_atom_site_fract_z
_atom_site_U_iso_or_equiv
_atom_site_adp_type
_atom_site_occupancy
_atom_site_symmetry_multiplicity
_atom_site_calc_flag
_atom_site_refinement_flags
Ba1 Ba 0.23177(10) 0.08801(5) 0.24622(5) 0.1397(6) Uani 1 1 d .
Sb1 Sb 0.35591(10) 0.19112(5) 0.16026(5) 0.1331(6) Uani 1 1 d D
Sb2 Sb 0.16585(10) 0.19582(5) 0.14141(5) 0.1327(6) Uani 1 1 d D
Sb3 Sb 0.04763(10) 0.19804(5) 0.22352(6) 0.1355(6) Uani 1 1 d D
Sb4 Sb 0.11499(10) 0.19703(5) 0.32789(5) 0.1313(6) Uani 1 1 d D
Sb5 Sb 0.30186(10) 0.19167(5) 0.34624(5) 0.1293(6) Uani 1 1 d D
Sb6 Sb 0.42163(10) 0.18868(5) 0.26241(5) 0.1292(6) Uani 1 1 d D
Sb7 Sb 0.27192(10) 0.29664(5) 0.12860(5) 0.1290(6) Uani 1 1 d D
Sb8 Sb 0.05114(10) 0.30199(5) 0.28266(5) 0.1279(6) Uani 1 1 d D
Sb9 Sb 0.39925(10) 0.29311(5) 0.31966(5) 0.1257(6) Uani 1 1 d D
Sb10 Sb 0.16001(9) 0.38252(5) 0.20211(5) 0.1257(6) Uani 1 1 d D
Sb11 Sb 0.22924(9) 0.38022(5) 0.30533(5) 0.1216(6) Uani 1 1 d D
Sb12 Sb 0.34826(9) 0.37842(5) 0.22214(5) 0.1244(6) Uani 1 1 d D
Co1 Co 0.2380(2) 0.26300(12) 0.24319(11) 0.1209(11) Uani 1 1 d .
O1 O 0.2665(8) 0.1557(5) 0.1338(4) 0.130(4) Uiso 1 1 d .
O2 O 0.1421(7) 0.1602(5) 0.1987(4) 0.125(4) Uiso 1 1 d .
O3 O 0.0485(8) 0.1602(5) 0.2812(5) 0.144(5) Uiso 1 1 d .
O4 O 0.2119(7) 0.1585(5) 0.3141(4) 0.116(4) Uiso 1 1 d .
O5 O 0.3421(8) 0.1550(5) 0.2188(4) 0.137(5) Uiso 1 1 d .
O6 O 0.1908(7) 0.2507(4) 0.0981(4) 0.114(4) Uiso 1 1 d .
O7 O 0.3804(7) 0.1498(5) 0.3145(4) 0.125(4) Uiso 1 1 d .
O8 O 0.0807(7) 0.2419(4) 0.1686(4) 0.113(4) Uiso 1 1 d .
O9 O -0.0183(7) 0.2530(4) 0.2444(4) 0.118(4) Uiso 1 1 d .
O10 O 0.0419(8) 0.2553(5) 0.3361(4) 0.128(4) Uiso 1 1 d .
O11 O 0.2063(6) 0.2393(4) 0.3611(4) 0.100(4) Uiso 1 1 d .
O12 O 0.3758(7) 0.2454(5) 0.3698(4) 0.121(4) Uiso 1 1 d .
O13 O 0.4812(9) 0.2420(5) 0.2978(5) 0.151(5) Uiso 1 1 d .
O14 O 0.3250(7) 0.2380(4) 0.2855(4) 0.105(4) Uiso 1 1 d .
O15 O 0.1360(8) 0.2427(5) 0.2662(4) 0.126(4) Uiso 1 1 d .
O16 O 0.4312(8) 0.2307(5) 0.2055(4) 0.132(4) Uiso 1 1 d .
O17 O 0.2569(7) 0.2396(4) 0.1798(4) 0.107(4) Uiso 1 1 d .
O18 O 0.3601(8) 0.2483(5) 0.1171(4) 0.129(4) Uiso 1 1 d .
O19 O 0.1790(7) 0.3337(5) 0.1550(4) 0.123(4) Uiso 1 1 d .
O20 O 0.0800(7) 0.3336(5) 0.2238(4) 0.116(4) Uiso 1 1 d .
O21 O 0.1424(8) 0.3302(5) 0.3172(4) 0.124(4) Uiso 1 1 d .
O22 O 0.3026(7) 0.3287(5) 0.3355(4) 0.121(4) Uiso 1 1 d .
O23 O 0.4117(8) 0.3264(5) 0.2600(4) 0.124(4) Uiso 1 1 d .
O24 O 0.2471(6) 0.3345(4) 0.2431(3) 0.083(3) Uiso 1 1 d .
O25 O 0.3558(8) 0.3254(5) 0.1739(4) 0.129(4) Uiso 1 1 d .
O26 O 0.2646(8) 0.4184(5) 0.1895(5) 0.144(5) Uiso 1 1 d .
O27 O 0.1591(8) 0.4178(5) 0.2626(4) 0.132(5) Uiso 1 1 d .
O28 O 0.3263(8) 0.4136(5) 0.2795(4) 0.129(4) Uiso 1 1 d .
OW1 O 0.1314(9) 0.0122(6) 0.2026(5) 0.164(5) Uiso 1 1 d .
OW2 O 0.2174(9) 0.0168(6) 0.3215(5) 0.156(5) Uiso 1 1 d .
OW3 O 0.3619(10) 0.0168(7) 0.2346(6) 0.184(6) Uiso 1 1 d .
OW4 O 0.2637(11) 0.0593(7) 0.1534(6) 0.198(7) Uiso 1 1 d .
OW5 O 0.0634(14) 0.0604(9) 0.2858(8) 0.260(9) Uiso 1 1 d .
C11 C 0.4394(10) 0.1440(8) 0.1286(8) 0.2156(17) Uiso 1 1 d GD
C12 C 0.4612(12) 0.0971(9) 0.1469(5) 0.2156(17) Uiso 1 1 d G
H12 H 0.4419 0.0868 0.1757 0.259 Uiso 1 1 calc R
C13 C 0.5112(13) 0.0651(6) 0.1229(8) 0.2156(17) Uiso 1 1 d G
H13 H 0.5262 0.0330 0.1354 0.259 Uiso 1 1 calc R
C14 C 0.5394(10) 0.0802(8) 0.0807(8) 0.2156(17) Uiso 1 1 d GD
C15 C 0.5176(12) 0.1271(10) 0.0624(5) 0.2156(17) Uiso 1 1 d G
H15 H 0.5369 0.1374 0.0336 0.259 Uiso 1 1 calc R
C16 C 0.4676(12) 0.1591(6) 0.0863(8) 0.2156(17) Uiso 1 1 d G
H16 H 0.4526 0.1912 0.0738 0.259 Uiso 1 1 calc R
C17 C 0.5865(19) 0.0436(11) 0.0531(10) 0.275(5) Uiso 1 1 d D
H17A H 0.6428 0.0535 0.0544 0.413 Uiso 1 1 calc R
H17B H 0.5666 0.0440 0.0212 0.413 Uiso 1 1 calc R
H17C H 0.5810 0.0092 0.0657 0.413 Uiso 1 1 calc R
C21 C 0.0863(11) 0.1532(10) 0.1004(6) 0.2156(17) Uiso 1 1 d GD
C22 C 0.0915(10) 0.1006(9) 0.0967(6) 0.2156(17) Uiso 1 1 d G
H22 H 0.1277 0.0823 0.1162 0.259 Uiso 1 1 calc R
C23 C 0.0439(14) 0.0748(6) 0.0646(8) 0.2156(17) Uiso 1 1 d G
H23 H 0.0475 0.0388 0.0622 0.259 Uiso 1 1 calc R
C24 C -0.0090(11) 0.1016(10) 0.0361(6) 0.2156(17) Uiso 1 1 d GD
C25 C -0.0143(11) 0.1542(9) 0.0398(6) 0.2156(17) Uiso 1 1 d G
H25 H -0.0504 0.1725 0.0203 0.259 Uiso 1 1 calc R
C26 C 0.0334(14) 0.1800(6) 0.0719(8) 0.2156(17) Uiso 1 1 d G
H26 H 0.0298 0.2159 0.0743 0.259 Uiso 1 1 calc R
C27 C -0.0666(18) 0.0703(12) 0.0066(11) 0.275(5) Uiso 1 1 d D
H27A H -0.0712 0.0361 0.0195 0.413 Uiso 1 1 calc R
H27B H -0.0468 0.0680 -0.0246 0.413 Uiso 1 1 calc R
H27C H -0.1191 0.0867 0.0057 0.413 Uiso 1 1 calc R
C31 C -0.0437(11) 0.1570(10) 0.1890(6) 0.2156(17) Uiso 1 1 d GD
C32 C -0.0406(10) 0.1048(9) 0.1820(6) 0.2156(17) Uiso 1 1 d G
H32 H 0.0019 0.0854 0.1954 0.259 Uiso 1 1 calc R
C33 C -0.0997(15) 0.0808(6) 0.1555(7) 0.2156(17) Uiso 1 1 d G
H33 H -0.0976 0.0451 0.1508 0.259 Uiso 1 1 calc R
C34 C -0.1618(11) 0.1091(10) 0.1360(6) 0.2156(17) Uiso 1 1 d GD
C35 C -0.1649(11) 0.1614(10) 0.1429(6) 0.2156(17) Uiso 1 1 d G
H35 H -0.2073 0.1808 0.1295 0.259 Uiso 1 1 calc R
C36 C -0.1058(15) 0.1854(6) 0.1694(7) 0.2156(17) Uiso 1 1 d G
H36 H -0.1079 0.2211 0.1742 0.259 Uiso 1 1 calc R
C37 C -0.2290(16) 0.0845(12) 0.1092(10) 0.275(5) Uiso 1 1 d D
H37A H -0.2781 0.1041 0.1132 0.413 Uiso 1 1 calc R
H37B H -0.2365 0.0497 0.1202 0.413 Uiso 1 1 calc R
H37C H -0.2163 0.0838 0.0766 0.413 Uiso 1 1 calc R
C41 C 0.0865(11) 0.1552(9) 0.3858(6) 0.2156(17) Uiso 1 1 d GD
C42 C 0.0609(12) 0.1824(6) 0.4235(9) 0.2156(17) Uiso 1 1 d G
H42 H 0.0555 0.2184 0.4217 0.259 Uiso 1 1 calc R
C43 C 0.0433(10) 0.1571(10) 0.4638(6) 0.2156(17) Uiso 1 1 d G
H43 H 0.0259 0.1758 0.4895 0.259 Uiso 1 1 calc R
C44 C 0.0513(11) 0.1046(10) 0.4664(6) 0.2156(17) Uiso 1 1 d GD
C45 C 0.0769(12) 0.0773(6) 0.4287(9) 0.2156(17) Uiso 1 1 d G
H45 H 0.0823 0.0414 0.4305 0.259 Uiso 1 1 calc R
C46 C 0.0945(10) 0.1026(9) 0.3884(6) 0.2156(17) Uiso 1 1 d G
H46 H 0.1119 0.0840 0.3627 0.259 Uiso 1 1 calc R
C47 C 0.050(2) 0.0784(13) 0.5139(8) 0.275(5) Uiso 1 1 d D
H47A H 0.0379 0.1036 0.5374 0.413 Uiso 1 1 calc R
H47B H 0.1030 0.0635 0.5209 0.413 Uiso 1 1 calc R
H47C H 0.0100 0.0515 0.5135 0.413 Uiso 1 1 calc R
C51 C 0.2950(12) 0.1481(9) 0.4056(6) 0.2156(17) Uiso 1 1 d GD
C52 C 0.3163(11) 0.0970(9) 0.4053(6) 0.2156(17) Uiso 1 1 d G
H52 H 0.3307 0.0812 0.3775 0.259 Uiso 1 1 calc R
C53 C 0.3165(11) 0.0691(6) 0.4457(9) 0.2156(17) Uiso 1 1 d G
H53 H 0.3311 0.0342 0.4455 0.259 Uiso 1 1 calc R
C54 C 0.2954(12) 0.0922(9) 0.4865(6) 0.2156(17) Uiso 1 1 d GD
C55 C 0.2741(11) 0.1433(9) 0.4868(6) 0.2156(17) Uiso 1 1 d G
H55 H 0.2597 0.1591 0.5146 0.259 Uiso 1 1 calc R
C56 C 0.2739(11) 0.1713(6) 0.4463(9) 0.2156(17) Uiso 1 1 d G
H56 H 0.2593 0.2062 0.4466 0.259 Uiso 1 1 calc R
C57 C 0.280(2) 0.0642(12) 0.5318(9) 0.275(5) Uiso 1 1 d D
H57A H 0.3230 0.0397 0.5381 0.413 Uiso 1 1 calc R
H57B H 0.2290 0.0461 0.5292 0.413 Uiso 1 1 calc R
H57C H 0.2782 0.0889 0.5569 0.413 Uiso 1 1 calc R
C61 C 0.5175(10) 0.1402(9) 0.2536(7) 0.2156(17) Uiso 1 1 d GD
C62 C 0.5238(11) 0.0912(9) 0.2711(6) 0.2156(17) Uiso 1 1 d G
H62 H 0.4796 0.0760 0.2854 0.259 Uiso 1 1 calc R
C63 C 0.5948(15) 0.0644(6) 0.2678(6) 0.2156(17) Uiso 1 1 d G
H63 H 0.5990 0.0309 0.2798 0.259 Uiso 1 1 calc R
C64 C 0.6595(10) 0.0866(9) 0.2469(7) 0.2156(17) Uiso 1 1 d GD
C65 C 0.6532(11) 0.1356(9) 0.2293(6) 0.2156(17) Uiso 1 1 d G
H65 H 0.6974 0.1508 0.2150 0.259 Uiso 1 1 calc R
C66 C 0.5822(16) 0.1624(6) 0.2327(6) 0.2156(17) Uiso 1 1 d G
H66 H 0.5779 0.1960 0.2207 0.259 Uiso 1 1 calc R
C67 C 0.7263(17) 0.0476(12) 0.2464(10) 0.275(5) Uiso 1 1 d D
H67A H 0.7776 0.0647 0.2521 0.413 Uiso 1 1 calc R
H67B H 0.7265 0.0308 0.2164 0.413 Uiso 1 1 calc R
H67C H 0.7181 0.0222 0.2703 0.413 Uiso 1 1 calc R
C71 C 0.2992(12) 0.3425(9) 0.0734(6) 0.2156(17) Uiso 1 1 d GD
C72 C 0.2791(11) 0.3938(10) 0.0743(6) 0.2156(17) Uiso 1 1 d G
H72 H 0.2605 0.4086 0.1017 0.259 Uiso 1 1 calc R
C73 C 0.2861(12) 0.4234(6) 0.0352(9) 0.2156(17) Uiso 1 1 d G
H73 H 0.2723 0.4584 0.0358 0.259 Uiso 1 1 calc R
C74 C 0.3133(12) 0.4017(9) -0.0049(6) 0.2156(17) Uiso 1 1 d GD
C75 C 0.3334(10) 0.3504(10) -0.0058(6) 0.2156(17) Uiso 1 1 d G
H75 H 0.3520 0.3356 -0.0332 0.259 Uiso 1 1 calc R
C76 C 0.3264(11) 0.3209(6) 0.0333(9) 0.2156(17) Uiso 1 1 d G
H76 H 0.3402 0.2858 0.0327 0.259 Uiso 1 1 calc R
C77 C 0.330(2) 0.4333(12) -0.0479(9) 0.275(5) Uiso 1 1 d D
H77A H 0.3786 0.4206 -0.0620 0.413 Uiso 1 1 calc R
H77B H 0.3376 0.4691 -0.0393 0.413 Uiso 1 1 calc R
H77C H 0.2850 0.4304 -0.0699 0.413 Uiso 1 1 calc R
C81 C -0.0348(11) 0.3533(8) 0.3019(7) 0.2156(17) Uiso 1 1 d GD
C82 C -0.0340(11) 0.4037(10) 0.2875(6) 0.2156(17) Uiso 1 1 d G
H82 H 0.0085 0.4158 0.2696 0.259 Uiso 1 1 calc R
C83 C -0.0953(15) 0.4363(6) 0.2992(7) 0.2156(17) Uiso 1 1 d G
H83 H -0.0947 0.4708 0.2893 0.259 Uiso 1 1 calc R
C84 C -0.1574(11) 0.4186(9) 0.3253(7) 0.2156(17) Uiso 1 1 d GD
C85 C -0.1583(11) 0.3682(10) 0.3397(5) 0.2156(17) Uiso 1 1 d G
H85 H -0.2007 0.3561 0.3575 0.259 Uiso 1 1 calc R
C86 C -0.0970(15) 0.3355(6) 0.3280(7) 0.2156(17) Uiso 1 1 d G
H86 H -0.0976 0.3011 0.3378 0.259 Uiso 1 1 calc R
C87 C -0.2149(18) 0.4527(12) 0.3508(10) 0.275(5) Uiso 1 1 d D
H87A H -0.2392 0.4772 0.3293 0.413 Uiso 1 1 calc R
H87B H -0.1857 0.4710 0.3752 0.413 Uiso 1 1 calc R
H87C H -0.2566 0.4318 0.3641 0.413 Uiso 1 1 calc R
C91 C 0.4831(11) 0.3392(9) 0.3569(7) 0.2156(17) Uiso 1 1 d GD
C92 C 0.4860(11) 0.3918(10) 0.3524(6) 0.2156(17) Uiso 1 1 d G
H92 H 0.4526 0.4084 0.3303 0.259 Uiso 1 1 calc R
C93 C 0.5379(14) 0.4200(6) 0.3804(8) 0.2156(17) Uiso 1 1 d G
H93 H 0.5398 0.4560 0.3773 0.259 Uiso 1 1 calc R
C94 C 0.5868(11) 0.3957(9) 0.4128(6) 0.2156(17) Uiso 1 1 d GD
C95 C 0.5839(11) 0.3431(10) 0.4172(6) 0.2156(17) Uiso 1 1 d G
H95 H 0.6174 0.3265 0.4394 0.259 Uiso 1 1 calc R
C96 C 0.5321(14) 0.3148(6) 0.3893(8) 0.2156(17) Uiso 1 1 d G
H96 H 0.5301 0.2789 0.3923 0.259 Uiso 1 1 calc R
C97 C 0.6427(19) 0.4309(12) 0.4396(11) 0.275(5) Uiso 1 1 d D
H97A H 0.6837 0.4437 0.4193 0.413 Uiso 1 1 calc R
H97B H 0.6682 0.4121 0.4651 0.413 Uiso 1 1 calc R
H97C H 0.6124 0.4595 0.4517 0.413 Uiso 1 1 calc R
C101 C 0.0746(13) 0.4284(8) 0.1659(6) 0.2156(17) Uiso 1 1 d GD
C102 C 0.0997(9) 0.4730(10) 0.1452(7) 0.2156(17) Uiso 1 1 d G
H102 H 0.1550 0.4796 0.1425 0.259 Uiso 1 1 calc R
C103 C 0.0439(16) 0.5079(6) 0.1284(6) 0.2156(17) Uiso 1 1 d G
H103 H 0.0610 0.5383 0.1143 0.259 Uiso 1 1 calc R
C104 C -0.0371(13) 0.4982(8) 0.1324(6) 0.2156(17) Uiso 1 1 d GD
C105 C -0.0622(9) 0.4536(10) 0.1531(7) 0.2156(17) Uiso 1 1 d G
H105 H -0.1175 0.4469 0.1558 0.259 Uiso 1 1 calc R
C106 C -0.0063(16) 0.4187(6) 0.1699(6) 0.2156(17) Uiso 1 1 d G
H106 H -0.0235 0.3882 0.1840 0.259 Uiso 1 1 calc R
C107 C -0.0945(18) 0.5362(11) 0.1063(10) 0.275(5) Uiso 1 1 d D
H10A H -0.0872 0.5704 0.1190 0.413 Uiso 1 1 calc R
H10B H -0.1498 0.5254 0.1099 0.413 Uiso 1 1 calc R
H10C H -0.0823 0.5365 0.0736 0.413 Uiso 1 1 calc R
C111 C 0.2153(16) 0.4275(6) 0.3626(5) 0.2156(17) Uiso 1 1 d GD
C112 C 0.1414(12) 0.4456(8) 0.3755(7) 0.2156(17) Uiso 1 1 d G
H112 H 0.0946 0.4364 0.3583 0.259 Uiso 1 1 calc R
C113 C 0.1359(11) 0.4770(8) 0.4135(8) 0.2156(17) Uiso 1 1 d G
H113 H 0.0854 0.4894 0.4224 0.259 Uiso 1 1 calc R
C114 C 0.2043(17) 0.4905(6) 0.4387(5) 0.2156(17) Uiso 1 1 d GD
C115 C 0.2782(12) 0.4724(8) 0.4258(7) 0.2156(17) Uiso 1 1 d G
H115 H 0.3250 0.4816 0.4430 0.259 Uiso 1 1 calc R
C116 C 0.2837(11) 0.4409(8) 0.3877(8) 0.2156(17) Uiso 1 1 d G
H116 H 0.3342 0.4286 0.3789 0.259 Uiso 1 1 calc R
C117 C 0.192(2) 0.5337(11) 0.4730(10) 0.275(5) Uiso 1 1 d D
H11A H 0.2198 0.5254 0.5021 0.413 Uiso 1 1 calc R
H11B H 0.1352 0.5380 0.4781 0.413 Uiso 1 1 calc R
H11C H 0.2141 0.5653 0.4607 0.413 Uiso 1 1 calc R
C121 C 0.4451(10) 0.4230(7) 0.2021(9) 0.2156(17) Uiso 1 1 d GD
C122 C 0.5084(15) 0.4363(8) 0.2315(5) 0.2156(17) Uiso 1 1 d G
H122 H 0.5065 0.4287 0.2632 0.259 Uiso 1 1 calc R
C123 C 0.5746(11) 0.4609(8) 0.2143(8) 0.2156(17) Uiso 1 1 d G
H123 H 0.6179 0.4700 0.2344 0.259 Uiso 1 1 calc R
C124 C 0.5774(10) 0.4721(7) 0.1679(9) 0.2156(17) Uiso 1 1 d GD
C125 C 0.5141(15) 0.4587(8) 0.1385(5) 0.2156(17) Uiso 1 1 d G
H125 H 0.5160 0.4664 0.1067 0.259 Uiso 1 1 calc R
C126 C 0.4479(11) 0.4342(7) 0.1556(8) 0.2156(17) Uiso 1 1 d G
H126 H 0.4046 0.4251 0.1356 0.259 Uiso 1 1 calc R
C127 C 0.6509(16) 0.5022(12) 0.1520(11) 0.275(5) Uiso 1 1 d D
H12A H 0.6382 0.5386 0.1510 0.413 Uiso 1 1 calc R
H12B H 0.6652 0.4907 0.1213 0.413 Uiso 1 1 calc R
H12C H 0.6959 0.4964 0.1735 0.413 Uiso 1 1 calc R

loop_
_atom_site_aniso_label
_atom_site_aniso_U_11
_atom_site_aniso_U_22
_atom_site_aniso_U_33
_atom_site_aniso_U_23
_atom_site_aniso_U_13
_atom_site_aniso_U_12
Ba1 0.1835(15) 0.0919(10) 0.1427(13) -0.0022(9) -0.0097(10) 0.0015(9)
Sb1 0.1688(16) 0.1010(10) 0.1288(13) -0.0068(9) -0.0090(11) 0.0009(10)
Sb2 0.1774(16) 0.0885(9) 0.1301(13) -0.0080(9) -0.0321(11) -0.0074(9)
Sb3 0.1575(15) 0.0918(10) 0.1556(15) -0.0038(9) -0.0253(11) -0.0150(9)
Sb4 0.1665(15) 0.0948(10) 0.1320(13) 0.0022(9) -0.0050(11) -0.0135(9)
Sb5 0.1753(16) 0.0904(9) 0.1212(12) 0.0064(9) -0.0127(11) -0.0027(9)
Sb6 0.1526(14) 0.0995(10) 0.1348(13) 0.0033(9) -0.0087(10) 0.0060(9)
Sb7 0.1716(15) 0.0965(10) 0.1175(12) -0.0026(9) -0.0177(10) -0.0096(9)
Sb8 0.1458(14) 0.0940(10) 0.1432(14) -0.0058(9) -0.0095(10) -0.0090(9)
Sb9 0.1560(15) 0.0977(10) 0.1219(13) -0.0014(9) -0.0219(10) -0.0045(9)
Sb10 0.1588(15) 0.0871(9) 0.1296(13) -0.0028(9) -0.0236(10) -0.0090(9)
Sb11 0.1551(14) 0.0854(9) 0.1234(12) -0.0046(8) -0.0117(10) -0.0063(9)
Sb12 0.1600(14) 0.0903(9) 0.1218(12) -0.0039(8) -0.0123(10) -0.0122(9)
Co1 0.137(3) 0.091(2) 0.133(3) -0.002(2) -0.020(2) -0.0061(19)

loop_
_atom_type_symbol
_atom_type_description
_atom_type_scat_dispersion_real
_atom_type_scat_dispersion_imag
_atom_type_scat_source
C C 0.0181 0.0091 'International Tables Vol C Tables 4.2.6.8 and 6.1.1.4'
H H 0.0000 0.0000 'International Tables Vol C Tables 4.2.6.8 and 6.1.1.4'
O O 0.0492 0.0322 'International Tables Vol C Tables 4.2.6.8 and 6.1.1.4'
Sb Sb -0.0562 5.8946 'International Tables Vol C Tables 4.2.6.8 and 6.1.1.4'
Ba Ba -1.0456 8.4617 'International Tables Vol C Tables 4.2.6.8 and 6.1.1.4'
Co Co -2.3653 3.6143 'International Tables Vol C Tables 4.2.6.8 and 6.1.1.4'

loop_
_geom_angle_atom_site_label_1
_geom_angle_atom_site_label_2
_geom_angle_atom_site_label_3
_geom_angle
O5 Ba1 O4 82.6(4)
O5 Ba1 O2 76.8(4)
O4 Ba1 O2 79.8(4)
O5 Ba1 OW4 75.1(5)
O4 Ba1 OW4 152.6(5)
O2 Ba1 OW4 79.8(5)
O5 Ba1 OW1 136.0(4)
O4 Ba1 OW1 134.8(4)
O2 Ba1 OW1 87.2(4)
OW4 Ba1 OW1 61.7(5)
O5 Ba1 OW2 136.0(4)
O4 Ba1 OW2 82.8(4)
O2 Ba1 OW2 139.9(4)
OW4 Ba1 OW2 124.4(4)
OW1 Ba1 OW2 80.1(4)
O5 Ba1 OW3 82.0(4)
O4 Ba1 OW3 128.9(4)
O2 Ba1 OW3 141.5(4)
OW4 Ba1 OW3 63.9(5)
OW1 Ba1 OW3 86.2(5)
OW2 Ba1 OW3 75.6(4)
O5 Ba1 OW5 152.4(5)
O4 Ba1 OW5 76.3(5)
O2 Ba1 OW5 82.1(5)
OW4 Ba1 OW5 118.4(6)
OW1 Ba1 OW5 59.1(5)
OW2 Ba1 OW5 58.8(5)
OW3 Ba1 OW5 125.2(5)
O1 Sb1 O18 99.0(5)
O1 Sb1 O5 90.3(6)
O18 Sb1 O5 158.5(5)
O1 Sb1 O16 163.0(5)
O18 Sb1 O16 89.5(5)
O5 Sb1 O16 77.1(5)
O1 Sb1 C11 93.5(6)
O18 Sb1 C11 97.6(8)
O5 Sb1 C11 101.2(8)
O16 Sb1 C11 100.0(6)
O1 Sb1 O17 78.2(5)
O18 Sb1 O17 76.3(5)
O5 Sb1 O17 86.9(5)
O16 Sb1 O17 89.7(5)
C11 Sb1 O17 168.5(7)
O1 Sb1 Sb6 128.5(4)
O18 Sb1 Sb6 127.2(4)
O5 Sb1 Sb6 38.5(4)
O16 Sb1 Sb6 38.7(4)
C11 Sb1 Sb6 100.7(6)
O17 Sb1 Sb6 90.7(3)
O1 Sb1 Sb2 35.7(4)
O18 Sb1 Sb2 85.1(4)
O5 Sb1 Sb2 91.4(4)
O16 Sb1 Sb2 132.0(4)
C11 Sb1 Sb2 128.0(5)
O17 Sb1 Sb2 42.7(3)
Sb6 Sb1 Sb2 118.66(7)
O1 Sb1 Sb7 88.4(4)
O18 Sb1 Sb7 35.3(4)
O5 Sb1 Sb7 126.8(4)
O16 Sb1 Sb7 90.2(4)
C11 Sb1 Sb7 132.0(8)
O17 Sb1 Sb7 41.0(3)
Sb6 Sb1 Sb7 115.18(6)
Sb2 Sb1 Sb7 59.84(5)
O2 Sb2 O6 161.0(5)
O2 Sb2 O1 92.1(5)
O6 Sb2 O1 96.7(5)
O2 Sb2 O8 77.9(5)
O6 Sb2 O8 88.9(5)
O1 Sb2 O8 161.9(5)
O2 Sb2 C21 95.1(7)
O6 Sb2 C21 99.7(7)
O1 Sb2 C21 100.4(8)
O8 Sb2 C21 95.6(7)
O2 Sb2 O17 88.4(5)
O6 Sb2 O17 77.6(5)
O1 Sb2 O17 75.9(5)
O8 Sb2 O17 88.6(4)
C21 Sb2 O17 175.0(6)
O2 Sb2 Sb3 38.4(4)
O6 Sb2 Sb3 128.6(3)
O1 Sb2 Sb3 130.0(4)
O8 Sb2 Sb3 40.0(3)
C21 Sb2 Sb3 92.3(5)
O17 Sb2 Sb3 92.7(3)
O2 Sb2 Sb7 128.1(4)
O6 Sb2 Sb7 36.4(3)
O1 Sb2 Sb7 87.1(4)
O8 Sb2 Sb7 87.3(3)
C21 Sb2 Sb7 136.0(6)
O17 Sb2 Sb7 41.3(3)
Sb3 Sb2 Sb7 115.78(6)
O2 Sb2 Sb1 93.5(4)
O6 Sb2 Sb1 84.8(3)
O1 Sb2 Sb1 33.7(4)
O8 Sb2 Sb1 130.9(3)
C21 Sb2 Sb1 133.5(7)
O17 Sb2 Sb1 42.5(3)
Sb3 Sb2 Sb1 120.82(6)
Sb7 Sb2 Sb1 60.25(5)
O9 Sb3 O3 95.7(5)
O9 Sb3 O2 160.7(5)
O3 Sb3 O2 94.1(5)
O9 Sb3 O8 89.8(5)
O3 Sb3 O8 163.2(5)
O2 Sb3 O8 76.4(5)
O9 Sb3 C31 96.8(8)
O3 Sb3 C31 98.0(7)
O2 Sb3 C31 98.2(8)
O8 Sb3 C31 97.1(7)
O9 Sb3 O15 78.9(5)
O3 Sb3 O15 78.5(5)
O2 Sb3 O15 86.8(5)
O8 Sb3 O15 87.1(5)
C31 Sb3 O15 174.1(6)
O9 Sb3 Sb2 129.2(4)
O3 Sb3 Sb2 130.9(4)
O2 Sb3 Sb2 37.1(4)
O8 Sb3 Sb2 39.8(3)
C31 Sb3 Sb2 95.3(5)
O15 Sb3 Sb2 90.6(3)
O9 Sb3 Sb4 84.0(4)
O3 Sb3 Sb4 35.6(4)
O2 Sb3 Sb4 94.5(4)
O8 Sb3 Sb4 130.1(3)
C31 Sb3 Sb4 132.8(6)
O15 Sb3 Sb4 43.1(3)
Sb2 Sb3 Sb4 120.48(7)
O9 Sb3 Sb8 36.8(4)
O3 Sb3 Sb8 88.3(4)
O2 Sb3 Sb8 127.2(4)
O8 Sb3 Sb8 86.6(3)
C31 Sb3 Sb8 133.6(7)
O15 Sb3 Sb8 42.1(3)
Sb2 Sb3 Sb8 114.77(6)
Sb4 Sb3 Sb8 60.08(5)
O4 Sb4 O10 160.3(5)
O4 Sb4 O3 93.4(5)
O10 Sb4 O3 97.0(5)
O4 Sb4 C41 96.0(8)
O10 Sb4 C41 98.7(8)
O3 Sb4 C41 99.3(7)
O4 Sb4 O11 76.8(5)
O10 Sb4 O11 88.9(5)
O3 Sb4 O11 163.5(5)
C41 Sb4 O11 94.9(7)
O4 Sb4 O15 87.7(5)
O10 Sb4 O15 78.0(5)
O3 Sb4 O15 78.8(5)
C41 Sb4 O15 175.9(7)
O11 Sb4 O15 87.5(5)
O4 Sb4 Sb5 36.1(4)
O10 Sb4 Sb5 128.8(4)
O3 Sb4 Sb5 128.8(4)
C41 Sb4 Sb5 95.1(5)
O11 Sb4 Sb5 40.8(3)
O15 Sb4 Sb5 88.9(3)
O4 Sb4 Sb3 94.6(4)
O10 Sb4 Sb3 84.6(4)
O3 Sb4 Sb3 34.9(4)
C41 Sb4 Sb3 133.6(6)
O11 Sb4 Sb3 131.5(3)
O15 Sb4 Sb3 44.1(3)
Sb5 Sb4 Sb3 118.60(7)
O4 Sb4 Sb8 128.5(4)
O10 Sb4 Sb8 35.8(4)
O3 Sb4 Sb8 87.9(4)
C41 Sb4 Sb8 134.5(7)
O11 Sb4 Sb8 88.0(3)
O15 Sb4 Sb8 42.1(3)
Sb5 Sb4 Sb8 114.96(6)
Sb3 Sb4 Sb8 60.19(5)
O4 Sb5 O7 92.5(5)
O4 Sb5 O12 161.0(5)
O7 Sb5 O12 98.1(5)
O4 Sb5 C51 95.3(7)
O7 Sb5 C51 97.9(8)
O12 Sb5 C51 98.7(7)
O4 Sb5 O11 77.4(5)
O7 Sb5 O11 163.9(5)
O12 Sb5 O11 88.7(5)
C51 Sb5 O11 95.4(8)
O4 Sb5 O14 90.7(5)
O7 Sb5 O14 78.1(5)
O12 Sb5 O14 76.2(5)
C51 Sb5 O14 172.9(6)
O11 Sb5 O14 89.5(4)
O4 Sb5 Sb4 36.3(4)
O7 Sb5 Sb4 128.2(4)
O12 Sb5 Sb4 129.1(4)
C51 Sb5 Sb4 94.9(6)
O11 Sb5 Sb4 41.2(3)
O14 Sb5 Sb4 92.1(3)
O4 Sb5 Sb6 96.6(3)
O7 Sb5 Sb6 35.5(4)
O12 Sb5 Sb6 83.3(4)
C51 Sb5 Sb6 132.2(7)
O11 Sb5 Sb6 132.4(3)
O14 Sb5 Sb6 43.0(3)
Sb4 Sb5 Sb6 120.71(6)
O4 Sb5 Sb9 129.8(4)
O7 Sb5 Sb9 89.9(4)
O12 Sb5 Sb9 35.2(4)
C51 Sb5 Sb9 133.9(6)
O11 Sb5 Sb9 87.3(3)
O14 Sb5 Sb9 41.1(3)
Sb4 Sb5 Sb9 115.30(6)
Sb6 Sb5 Sb9 60.37(5)
O7 Sb6 O13 98.5(6)
O7 Sb6 O16 164.1(5)
O13 Sb6 O16 89.4(6)
O7 Sb6 O5 91.0(5)
O13 Sb6 O5 161.2(6)
O16 Sb6 O5 77.8(5)
O7 Sb6 C61 93.9(8)
O13 Sb6 C61 96.7(7)
O16 Sb6 C61 98.9(8)
O5 Sb6 C61 98.8(7)
O7 Sb6 O14 77.9(5)
O13 Sb6 O14 77.9(5)
O16 Sb6 O14 90.4(5)
O5 Sb6 O14 88.4(5)
C61 Sb6 O14 169.3(6)
O7 Sb6 Sb1 128.2(4)
O13 Sb6 Sb1 129.2(4)
O16 Sb6 Sb1 40.5(4)
O5 Sb6 Sb1 37.5(4)
C61 Sb6 Sb1 98.4(5)
O14 Sb6 Sb1 92.1(3)
O7 Sb6 Sb5 35.4(4)
O13 Sb6 Sb5 84.5(4)
O16 Sb6 Sb5 133.2(4)
O5 Sb6 Sb5 94.2(4)
C61 Sb6 Sb5 127.9(7)
O14 Sb6 Sb5 42.9(3)
Sb1 Sb6 Sb5 120.72(7)
O7 Sb6 Sb9 89.6(4)
O13 Sb6 Sb9 37.0(4)
O16 Sb6 Sb9 88.5(4)
O5 Sb6 Sb9 127.7(4)
C61 Sb6 Sb9 133.3(6)
O14 Sb6 Sb9 41.0(3)
Sb1 Sb6 Sb9 115.34(6)
Sb5 Sb6 Sb9 60.15(5)
O18 Sb7 O6 92.2(5)
O18 Sb7 O19 164.6(5)
O6 Sb7 O19 86.4(5)
O18 Sb7 O25 81.1(5)
O6 Sb7 O25 162.3(5)
O19 Sb7 O25 95.7(5)
O18 Sb7 C71 93.3(8)
O6 Sb7 C71 99.7(7)
O19 Sb7 C71 102.0(8)
O25 Sb7 C71 97.0(7)
O18 Sb7 O17 76.9(5)
O6 Sb7 O17 78.2(5)
O19 Sb7 O17 87.9(5)
O25 Sb7 O17 84.4(5)
C71 Sb7 O17 169.8(8)
O18 Sb7 Sb2 84.8(4)
O6 Sb7 Sb2 35.6(3)
O19 Sb7 Sb2 85.2(4)
O25 Sb7 Sb2 127.0(4)
C71 Sb7 Sb2 134.8(6)
O17 Sb7 Sb2 42.6(3)
O18 Sb7 Sb1 34.8(4)
O6 Sb7 Sb1 83.9(3)
O19 Sb7 Sb1 130.0(4)
O25 Sb7 Sb1 81.2(4)
C71 Sb7 Sb1 128.0(7)
O17 Sb7 Sb1 42.1(3)
Sb2 Sb7 Sb1 59.91(5)
O21 Sb8 O20 94.6(5)
O21 Sb8 O10 84.7(5)
O20 Sb8 O10 164.4(5)
O21 Sb8 O9 160.9(5)
O20 Sb8 O9 86.6(5)
O10 Sb8 O9 89.0(5)
O21 Sb8 C81 99.0(7)
O20 Sb8 C81 98.7(8)
O10 Sb8 C81 96.8(8)
O9 Sb8 C81 99.7(7)
O21 Sb8 O15 82.9(5)
O20 Sb8 O15 86.0(5)
O10 Sb8 O15 78.4(5)
O9 Sb8 O15 78.1(5)
C81 Sb8 O15 174.7(8)
O21 Sb8 Sb4 82.4(4)
O20 Sb8 Sb4 128.8(4)
O10 Sb8 Sb4 35.6(4)
O9 Sb8 Sb4 82.0(3)
C81 Sb8 Sb4 132.4(7)
O15 Sb8 Sb4 42.8(3)
O21 Sb8 Sb3 126.7(4)
O20 Sb8 Sb3 83.9(4)
O10 Sb8 Sb3 84.1(4)
O9 Sb8 Sb3 34.4(3)
C81 Sb8 Sb3 134.1(6)
O15 Sb8 Sb3 43.8(3)
Sb4 Sb8 Sb3 59.73(5)
O22 Sb9 O23 96.2(5)
O22 Sb9 O12 86.7(5)
O23 Sb9 O12 165.4(5)
O22 Sb9 O13 165.6(5)
O23 Sb9 O13 85.7(5)
O12 Sb9 O13 88.0(5)
O22 Sb9 C91 98.6(7)
O23 Sb9 C91 96.5(7)
O12 Sb9 C91 97.2(8)
O13 Sb9 C91 95.3(8)
O22 Sb9 O14 87.6(5)
O23 Sb9 O14 88.0(5)
O12 Sb9 O14 77.8(5)
O13 Sb9 O14 78.2(5)
C91 Sb9 O14 171.9(8)
O22 Sb9 Sb5 84.7(4)
O23 Sb9 Sb5 130.3(4)
O12 Sb9 Sb5 35.5(4)
O13 Sb9 Sb5 83.2(4)
C91 Sb9 Sb5 132.7(7)
O14 Sb9 Sb5 42.4(3)
O22 Sb9 Sb6 129.9(4)
O23 Sb9 Sb6 84.5(4)
O12 Sb9 Sb6 82.7(3)
O13 Sb9 Sb6 35.9(4)
C91 Sb9 Sb6 131.3(6)
O14 Sb9 Sb6 42.3(3)
Sb5 Sb9 Sb6 59.48(5)
O19 Sb10 O20 85.6(5)
O19 Sb10 O27 162.4(5)
O20 Sb10 O27 89.7(5)
O19 Sb10 O26 91.1(5)
O20 Sb10 O26 163.1(5)
O27 Sb10 O26 88.5(5)
O19 Sb10 C101 98.5(6)
O20 Sb10 C101 94.2(9)
O27 Sb10 C101 98.8(6)
O26 Sb10 C101 102.7(9)
O19 Sb10 O24 83.4(5)
O20 Sb10 O24 84.3(4)
O27 Sb10 O24 79.2(5)
O26 Sb10 O24 78.8(5)
C101 Sb10 O24 177.5(6)
O19 Sb10 Sb11 126.9(4)
O20 Sb10 Sb11 85.3(4)
O27 Sb10 Sb11 35.6(4)
O26 Sb10 Sb11 83.5(4)
C101 Sb10 Sb11 134.3(5)
O24 Sb10 Sb11 43.6(2)
O19 Sb10 Sb12 85.6(4)
O20 Sb10 Sb12 126.6(4)
O27 Sb10 Sb12 83.5(4)
O26 Sb10 Sb12 36.5(4)
C101 Sb10 Sb12 139.2(8)
O24 Sb10 Sb12 42.3(3)
Sb11 Sb10 Sb12 59.83(5)
O27 Sb11 O21 90.8(5)
O27 Sb11 O22 165.0(5)
O21 Sb11 O22 85.4(5)
O27 Sb11 O28 91.2(5)
O21 Sb11 O28 162.1(5)
O22 Sb11 O28 88.0(5)
O27 Sb11 C111 97.4(8)
O21 Sb11 C111 98.8(7)
O22 Sb11 C111 97.6(7)
O28 Sb11 C111 98.6(8)
O27 Sb11 O24 81.0(5)
O21 Sb11 O24 84.4(4)
O22 Sb11 O24 84.1(4)
O28 Sb11 O24 78.4(5)
C111 Sb11 O24 176.6(6)
O27 Sb11 Sb12 84.3(4)
O21 Sb11 Sb12 126.7(4)
O22 Sb11 Sb12 86.2(3)
O28 Sb11 Sb12 36.0(4)
C111 Sb11 Sb12 134.5(7)
O24 Sb11 Sb12 42.4(3)
O27 Sb11 Sb10 36.4(4)
O21 Sb11 Sb10 86.0(4)
O22 Sb11 Sb10 128.6(4)
O28 Sb11 Sb10 85.1(4)
C111 Sb11 Sb10 133.8(6)
O24 Sb11 Sb10 44.7(3)
Sb12 Sb11 Sb10 60.11(5)
O28 Sb12 O26 90.7(6)
O28 Sb12 O25 162.7(5)
O26 Sb12 O25 95.2(6)
O28 Sb12 O23 87.8(5)
O26 Sb12 O23 166.0(5)
O25 Sb12 O23 82.6(5)
O28 Sb12 C121 98.1(7)
O26 Sb12 C121 96.6(8)
O25 Sb12 C121 97.4(7)
O23 Sb12 C121 97.4(7)
O28 Sb12 O24 80.9(5)
O26 Sb12 O24 82.4(5)
O25 Sb12 O24 83.8(5)
O23 Sb12 O24 83.7(5)
C121 Sb12 O24 178.5(6)
O28 Sb12 Sb11 37.2(4)
O26 Sb12 Sb11 84.6(4)
O25 Sb12 Sb11 127.2(4)
O23 Sb12 Sb11 85.8(4)
C121 Sb12 Sb11 135.3(6)
O24 Sb12 Sb11 43.7(3)
O28 Sb12 Sb10 86.0(4)
O26 Sb12 Sb10 37.8(4)
O25 Sb12 Sb10 88.7(4)
O23 Sb12 Sb10 128.2(4)
C121 Sb12 Sb10 134.3(6)
O24 Sb12 Sb10 44.6(3)
Sb11 Sb12 Sb10 60.06(5)
O24 Co1 O15 110.4(5)
O24 Co1 O17 107.0(5)
O15 Co1 O17 113.9(5)
O24 Co1 O14 105.8(5)
O15 Co1 O14 109.5(5)
O17 Co1 O14 109.9(5)
Sb1 O1 Sb2 110.7(6)
Sb2 O2 Sb3 104.5(6)
Sb2 O2 Ba1 129.1(6)
Sb3 O2 Ba1 125.3(5)
Sb3 O3 Sb4 109.4(7)
Sb5 O4 Sb4 107.6(6)
Sb5 O4 Ba1 122.6(5)
Sb4 O4 Ba1 128.0(6)
Sb1 O5 Sb6 104.0(6)
Sb1 O5 Ba1 132.1(6)
Sb6 O5 Ba1 123.2(6)
Sb2 O6 Sb7 108.1(6)
Sb5 O7 Sb6 109.1(6)
Sb2 O8 Sb3 100.2(5)
Sb3 O9 Sb8 108.8(6)
Sb4 O10 Sb8 108.5(6)
Sb5 O11 Sb4 98.1(4)
Sb9 O12 Sb5 109.3(6)
Sb6 O13 Sb9 107.1(7)
Co1 O14 Sb9 118.0(5)
Co1 O14 Sb5 122.7(5)
Sb9 O14 Sb5 96.5(4)
Co1 O14 Sb6 122.5(5)
Sb9 O14 Sb6 96.7(4)
Sb5 O14 Sb6 94.0(4)
Co1 O15 Sb8 118.2(6)
Co1 O15 Sb4 126.8(6)
Sb8 O15 Sb4 95.1(5)
Co1 O15 Sb3 122.0(6)
Sb8 O15 Sb3 94.1(5)
Sb4 O15 Sb3 92.8(5)
Sb6 O16 Sb1 100.8(6)
Co1 O17 Sb7 117.4(6)
Co1 O17 Sb1 124.6(6)
Sb7 O17 Sb1 96.9(5)
Co1 O17 Sb2 120.7(5)
Sb7 O17 Sb2 96.1(5)
Sb1 O17 Sb2 94.8(4)
Sb1 O18 Sb7 109.9(6)
Sb10 O19 Sb7 138.3(7)
Sb10 O20 Sb8 137.4(7)
Sb8 O21 Sb11 136.3(7)
Sb9 O22 Sb11 136.4(7)
Sb9 O23 Sb12 135.4(7)
Co1 O24 Sb12 126.8(5)
Co1 O24 Sb11 121.9(5)
Sb12 O24 Sb11 93.9(4)
Co1 O24 Sb10 120.6(5)
Sb12 O24 Sb10 93.0(4)
Sb11 O24 Sb10 91.7(4)
Sb12 O25 Sb7 131.3(7)
Sb12 O26 Sb10 105.8(6)
Sb11 O27 Sb10 108.0(6)
Sb12 O28 Sb11 106.8(6)
C12 C11 C16 120.0
C12 C11 Sb1 121.7(16)
C16 C11 Sb1 118.1(16)
C11 C12 C13 120.0
C14 C13 C12 120.0
C15 C14 C13 120.0
C15 C14 C17 120(2)
C13 C14 C17 120(2)
C14 C15 C16 120.0
C15 C16 C11 120.0
C22 C21 C26 120.0
C22 C21 Sb2 122.4(17)
C26 C21 Sb2 117.1(17)
C23 C22 C21 120.0
C24 C23 C22 120.0
C25 C24 C23 120.0
C25 C24 C27 123(2)
C23 C24 C27 117(2)
C24 C25 C26 120.0
C25 C26 C21 120.0
C32 C31 C36 120.0
C32 C31 Sb3 123.1(17)
C36 C31 Sb3 116.7(17)
C33 C32 C31 120.0
C32 C33 C34 120.0
C35 C34 C33 120.0
C35 C34 C37 118(2)
C33 C34 C37 122(2)
C36 C35 C34 120.0
C35 C36 C31 120.0
C42 C41 C46 120.0
C42 C41 Sb4 116.9(17)
C46 C41 Sb4 123.0(17)
C41 C42 C43 120.0
C44 C43 C42 120.0
C45 C44 C43 120.0
C45 C44 C47 119(2)
C43 C44 C47 119(2)
C46 C45 C44 120.0
C45 C46 C41 120.0
C52 C51 C56 120.0
C52 C51 Sb5 120.4(16)
C56 C51 Sb5 119.5(16)
C53 C52 C51 120.0
C54 C53 C52 120.0
C53 C54 C55 120.0
C53 C54 C57 125(2)
C55 C54 C57 114(2)
C56 C55 C54 120.0
C55 C56 C51 120.0
C62 C61 C66 120.0
C62 C61 Sb6 125.1(16)
C66 C61 Sb6 114.5(16)
C63 C62 C61 120.0
C62 C63 C64 120.0
C65 C64 C63 120.0
C65 C64 C67 132(2)
C63 C64 C67 108(2)
C64 C65 C66 120.0
C65 C66 C61 120.0
C72 C71 C76 120.0
C72 C71 Sb7 119.3(16)
C76 C71 Sb7 120.0(16)
C73 C72 C71 120.0
C72 C73 C74 120.0
C75 C74 C73 120.0
C75 C74 C77 117(2)
C73 C74 C77 122(2)
C74 C75 C76 120.0
C75 C76 C71 120.0
C82 C81 C86 120.0
C82 C81 Sb8 121.8(16)
C86 C81 Sb8 118.1(16)
C83 C82 C81 120.0
C84 C83 C82 120.0
C83 C84 C85 120.0
C83 C84 C87 124(2)
C85 C84 C87 114(2)
C84 C85 C86 120.0
C85 C86 C81 120.0
C92 C91 C96 120.0
C92 C91 Sb9 122.8(17)
C96 C91 Sb9 117.0(17)
C91 C92 C93 120.0
C92 C93 C94 120.0
C95 C94 C93 120.0
C95 C94 C97 125(2)
C93 C94 C97 114(2)
C94 C95 C96 120.0
C95 C96 C91 120.0
C102 C101 C106 120.0
C102 C101 Sb10 119.0(17)
C106 C101 Sb10 120.0(17)
C103 C102 C101 120.0
C102 C103 C104 120.0
C105 C104 C103 120.0
C105 C104 C107 124(2)
C103 C104 C107 115(2)
C104 C105 C106 120.0
C105 C106 C101 120.0
C112 C111 C116 120.0
C112 C111 Sb11 122.6(16)
C116 C111 Sb11 117.4(17)
C111 C112 C113 120.0
C114 C113 C112 120.0
C113 C114 C115 120.0
C113 C114 C117 114(2)
C115 C114 C117 124(2)
C114 C115 C116 120.0
C115 C116 C111 120.0
C122 C121 C126 120.0
C122 C121 Sb12 123.6(16)
C126 C121 Sb12 116.0(16)
C121 C122 C123 120.0
C124 C123 C122 120.0
C125 C124 C123 120.0
C125 C124 C127 123(2)
C123 C124 C127 117(2)
C124 C125 C126 120.0
C125 C126 C121 120.0

loop_
_geom_bond_atom_site_label_1
_geom_bond_atom_site_label_2
_geom_bond_distance
Ba1 O5 2.693(14)
Ba1 O4 2.739(12)
Ba1 O2 2.769(13)
Ba1 OW4 2.876(17)
Ba1 OW1 2.880(16)
Ba1 OW2 2.902(15)
Ba1 OW3 2.904(17)
Ba1 OW5 3.17(2)
Sb1 O1 1.910(13)
Sb1 O18 1.963(13)
Sb1 O5 1.975(13)
Sb1 O16 2.080(13)
Sb1 C11 2.103(12)
Sb1 O17 2.184(11)
Sb1 Sb6 3.148(2)
Sb1 Sb2 3.223(2)
Sb1 Sb7 3.234(2)
Sb2 O2 1.967(13)
Sb2 O6 1.971(12)
Sb2 O1 2.008(13)
Sb2 O8 2.051(12)
Sb2 C21 2.093(13)
Sb2 O17 2.194(12)
Sb2 Sb3 3.156(3)
Sb2 Sb7 3.221(2)
Sb3 O9 1.928(12)
Sb3 O3 1.953(14)
Sb3 O2 2.023(13)
Sb3 O8 2.063(12)
Sb3 C31 2.106(13)
Sb3 O15 2.241(13)
Sb3 Sb4 3.217(2)
Sb3 Sb8 3.232(2)
Sb4 O4 1.968(12)
Sb4 O10 1.982(13)
Sb4 O3 1.987(14)
Sb4 C41 2.084(12)
Sb4 O11 2.106(11)
Sb4 O15 2.202(13)
Sb4 Sb5 3.169(2)
Sb4 Sb8 3.228(2)
Sb5 O4 1.959(12)
Sb5 O7 1.969(12)
Sb5 O12 1.990(12)
Sb5 C51 2.082(12)
Sb5 O11 2.091(11)
Sb5 O14 2.194(11)
Sb5 Sb6 3.212(2)
Sb5 Sb9 3.234(2)
Sb6 O7 1.975(12)
Sb6 O13 1.991(15)
Sb6 O16 2.005(13)
Sb6 O5 2.021(14)
Sb6 C61 2.074(13)
Sb6 O14 2.197(11)
Sb6 Sb9 3.241(2)
Sb7 O18 1.987(13)
Sb7 O6 2.008(12)
Sb7 O19 2.010(12)
Sb7 O25 2.047(13)
Sb7 C71 2.074(13)
Sb7 O17 2.137(11)
Sb8 O21 1.955(13)
Sb8 O20 1.980(12)
Sb8 O10 1.994(13)
Sb8 O9 2.046(12)
Sb8 C81 2.064(12)
Sb8 O15 2.174(13)
Sb9 O22 1.941(12)
Sb9 O23 1.963(13)
Sb9 O12 1.976(12)
Sb9 O13 2.039(14)
Sb9 C91 2.130(13)
Sb9 O14 2.140(11)
Sb10 O19 1.915(13)
Sb10 O20 1.977(12)
Sb10 O27 1.994(13)
Sb10 O26 2.035(14)
Sb10 C101 2.129(12)
Sb10 O24 2.249(10)
Sb10 Sb11 3.196(2)
Sb10 Sb12 3.198(2)
Sb11 O27 1.956(13)
Sb11 O21 2.001(13)
Sb11 O22 2.015(13)
Sb11 O28 2.015(13)
Sb11 C111 2.101(12)
Sb11 O24 2.207(10)
Sb11 Sb12 3.189(2)
Sb12 O28 1.957(13)
Sb12 O26 1.975(14)
Sb12 O25 1.987(13)
Sb12 O23 2.040(13)
Sb12 C121 2.100(12)
Sb12 O24 2.157(10)
Co1 O24 1.885(11)
Co1 O15 1.932(13)
Co1 O17 1.983(12)
Co1 O14 1.995(12)
C11 C12 1.3900
C11 C16 1.3900
C12 C13 1.3900
C13 C14 1.3900
C14 C15 1.3900
C14 C17 1.495(17)
C15 C16 1.3900
C21 C22 1.3900
C21 C26 1.3900
C22 C23 1.3900
C23 C24 1.3900
C24 C25 1.3900
C24 C27 1.518(17)
C25 C26 1.3900
C31 C32 1.3900
C31 C36 1.3900
C32 C33 1.3900
C33 C34 1.3900
C34 C35 1.3900
C34 C37 1.500(17)
C35 C36 1.3900
C41 C42 1.3900
C41 C46 1.3900
C42 C43 1.3900
C43 C44 1.3900
C44 C45 1.3900
C44 C47 1.548(17)
C45 C46 1.3900
C51 C52 1.3900
C51 C56 1.3900
C52 C53 1.3900
C53 C54 1.3900
C54 C55 1.3900
C54 C57 1.541(17)
C55 C56 1.3900
C61 C62 1.3900
C61 C66 1.3900
C62 C63 1.3900
C63 C64 1.3900
C64 C65 1.3900
C64 C67 1.521(18)
C65 C66 1.3900
C71 C72 1.3900
C71 C76 1.3900
C72 C73 1.3900
C73 C74 1.3900
C74 C75 1.3900
C74 C77 1.538(17)
C75 C76 1.3900
C81 C82 1.3900
C81 C86 1.3900
C82 C83 1.3900
C83 C84 1.3900
C84 C85 1.3900
C84 C87 1.526(17)
C85 C86 1.3900
C91 C92 1.3900
C91 C96 1.3900
C92 C93 1.3900
C93 C94 1.3900
C94 C95 1.3900
C94 C97 1.518(18)
C95 C96 1.3900
C101 C102 1.3900
C101 C106 1.3900
C102 C103 1.3900
C103 C104 1.3900
C104 C105 1.3900
C104 C107 1.570(17)
C105 C106 1.3900
C111 C112 1.3900
C111 C116 1.3900
C112 C113 1.3900
C113 C114 1.3900
C114 C115 1.3900
C114 C117 1.532(17)
C115 C116 1.3900
C121 C122 1.3900
C121 C126 1.3900
C122 C123 1.3900
C123 C124 1.3900
C124 C125 1.3900
C124 C127 1.549(17)
C125 C126 1.3900

loop_
_platon_squeeze_void_nr
_platon_squeeze_void_average_x
_platon_squeeze_void_average_y
_platon_squeeze_void_average_z
_platon_squeeze_void_volume
_platon_squeeze_void_count_electrons
1 0.499 -0.001 0.499 4413.6 143.9
2 0.129 0.019 0.813 5.7 0.5
3 0.629 0.481 0.313 6.2 0.3
4 0.371 0.519 0.687 5.7 0.5
5 0.871 0.981 0.187 6.2 0.4
